data_7154254
loop_
_publ_author_name
'Perryman, Michael S.'
'Earl, Matthew W. M.'
'Greatorex, Sam'
'Clarkson, Guy J.'
'Fox, David J.'

_publ_section_title
;
 Synthesis of 1- and 4-substituted piperazin-2-ones via Jocic-type
 reactions with N-substituted diamines.
;
_journal_issue 8
_journal_name_full 'Organic &amp; biomolecular chemistry'
_journal_page_first 2360
_journal_page_last 2365
_journal_paper_doi 10.1039/c4ob02311k
_journal_volume 13
_journal_year 2015
_chemical_absolute_configuration ad
_chemical_formula_moiety 'C19 H22 N2 O'
_chemical_formula_sum 'C19 H22 N2 O'
_chemical_formula_weight 294.38
_chemical_name_systematic
;
 ?
;
_space_group_crystal_system orthorhombic
_space_group_IT_number 29
_space_group_name_Hall 'P 2c -2ac'
_space_group_name_H-M_alt 'P c a 21'
_symmetry_space_group_name_Hall 'P 2c -2ac'
_symmetry_space_group_name_H-M 'P c a 21'
_atom_sites_solution_hydrogens mixed
_atom_sites_solution_primary direct
_audit_creation_date 2013-08-11
_audit_creation_method
;
  Olex2 1.2
  (compiled Apr 23 2013 17:54:37, GUI svn.r4466)
;
_audit_update_record
;
2014-09-02 deposited with the CCDC.
2014-12-16 downloaded from the CCDC.
;
_cell_angle_alpha 90
_cell_angle_beta 90
_cell_angle_gamma 90
_cell_formula_units_Z 4
_cell_length_a 9.2888(2)
_cell_length_b 6.04300(10)
_cell_length_c 27.8317(6)
_cell_measurement_reflns_used 4995
_cell_measurement_temperature 150(2)
_cell_measurement_theta_max 77.3558
_cell_measurement_theta_min 3.1731
_cell_volume 1562.26(5)
_computing_cell_refinement
;
CrysAlisPro, Agilent Technologies,
Version 1.171.36.21 (release 14-08-2012 CrysAlis171 .NET)
(compiled Sep 14 2012,17:21:16)
;
_computing_data_collection
;
CrysAlisPro, Agilent Technologies,
Version 1.171.36.21 (release 14-08-2012 CrysAlis171 .NET)
(compiled Sep 14 2012,17:21:16)
;
_computing_data_reduction
;
CrysAlisPro, Agilent Technologies,
Version 1.171.36.21 (release 14-08-2012 CrysAlis171 .NET)
(compiled Sep 14 2012,17:21:16)
;
_computing_molecular_graphics
;
O. V. Dolomanov, L. J. Bourhis, R. J. Gildea, J. A. K. Howard and H. Puschmann,
OLEX2: a complete structure solution, refinement and analysis program.
J. Appl. Cryst. (2009). 42, 339-341.
;
_computing_publication_material
;
O. V. Dolomanov, L. J. Bourhis, R. J. Gildea, J. A. K. Howard and H. Puschmann,
OLEX2: a complete structure solution, refinement and analysis program.
J. Appl. Cryst. (2009). 42, 339-341.
;
_computing_structure_refinement
;
XL, G.M. Sheldrick, Acta Cryst.
(2008). A64, 112-122
;
_computing_structure_solution
;
XS, G.M. Sheldrick, Acta Cryst.
(2008). A64, 112-122
;
_diffrn_ambient_temperature 150.15
_diffrn_detector_area_resol_mean 10.2833
_diffrn_measured_fraction_theta_full 0.9995
_diffrn_measured_fraction_theta_max 0.9948
_diffrn_measurement_details
;
  1 omega -115.00  -78.00   1.0000   30.0000
omega____ theta____ kappa____ phi______ frames
    -      -40.7051 -141.0000  178.0000 37

  2 omega  -61.00   -7.00   1.0000   30.0000
omega____ theta____ kappa____ phi______ frames
    -      -40.7051   57.0000  -90.0000 54

  3 omega -126.00  -97.00   1.0000  128.0000
omega____ theta____ kappa____ phi______ frames
    -      -55.5000 -111.0000 -150.0000 29

  4 omega  -43.00    3.00   1.0000  128.0000
omega____ theta____ kappa____ phi______ frames
    -      -55.5000   30.0000 -150.0000 46

  5 omega -114.00  -80.00   1.0000  128.0000
omega____ theta____ kappa____ phi______ frames
    -      -55.5000 -111.0000  -90.0000 34

  6 omega -126.00  -79.00   1.0000  128.0000
omega____ theta____ kappa____ phi______ frames
    -      -55.5000 -111.0000    0.0000 47

  7 omega  113.00  176.00   1.0000  128.0000
omega____ theta____ kappa____ phi______ frames
    -      114.0000    0.0000 -150.0000 63

  8 omega   26.00   51.00   1.0000  128.0000
omega____ theta____ kappa____ phi______ frames
    -      114.0000    0.0000 -150.0000 25

  9 omega   36.00   62.00   1.0000  128.0000
omega____ theta____ kappa____ phi______ frames
    -      114.0000  -30.0000 -150.0000 26

 10 omega   42.00   93.00   1.0000  128.0000
omega____ theta____ kappa____ phi______ frames
    -      114.0000  -45.0000 -120.0000 51

 11 omega   42.00   91.00   1.0000  128.0000
omega____ theta____ kappa____ phi______ frames
    -      114.0000  -30.0000  150.0000 49

 12 omega   57.00   95.00   1.0000  128.0000
omega____ theta____ kappa____ phi______ frames
    -      114.0000    0.0000 -150.0000 38

 13 omega   39.00   87.00   1.0000  128.0000
omega____ theta____ kappa____ phi______ frames
    -      114.0000  -94.0000  150.0000 48

 14 omega   48.00   90.00   1.0000  128.0000
omega____ theta____ kappa____ phi______ frames
    -      114.0000  -61.0000 -150.0000 42

 15 omega   52.00   77.00   1.0000  128.0000
omega____ theta____ kappa____ phi______ frames
    -      114.0000  -30.0000  -60.0000 25

 16 omega   47.00   90.00   1.0000  128.0000
omega____ theta____ kappa____ phi______ frames
    -      114.0000  -30.0000  -90.0000 43

 17 omega  119.00  144.00   1.0000  128.0000
omega____ theta____ kappa____ phi______ frames
    -      114.0000  -61.0000 -150.0000 25

 18 omega   37.00  112.00   1.0000  128.0000
omega____ theta____ kappa____ phi______ frames
    -      114.0000 -111.0000 -150.0000 75

 19 omega   66.00  139.00   1.0000  128.0000
omega____ theta____ kappa____ phi______ frames
    -      114.0000  -77.0000  -30.0000 73
;
_diffrn_measurement_device_type 'Xcalibur, Ruby, Gemini'
_diffrn_measurement_method '\w scans'
_diffrn_orient_matrix_UB_11 -0.0938253000
_diffrn_orient_matrix_UB_12 0.0488481000
_diffrn_orient_matrix_UB_13 0.0488354000
_diffrn_orient_matrix_UB_21 0.1603572000
_diffrn_orient_matrix_UB_22 -0.1029469000
_diffrn_orient_matrix_UB_23 0.0259850000
_diffrn_orient_matrix_UB_31 0.1746960000
_diffrn_orient_matrix_UB_32 0.1203628000
_diffrn_orient_matrix_UB_33 0.0023671000
_diffrn_radiation_monochromator graphite
_diffrn_radiation_type 'Cu K\a'
_diffrn_radiation_wavelength 1.5418
_diffrn_reflns_av_R_equivalents 0.0273
_diffrn_reflns_av_unetI/netI 0.0275
_diffrn_reflns_Laue_measured_fraction_full 0.999
_diffrn_reflns_Laue_measured_fraction_max 0.992
_diffrn_reflns_limit_h_max 11
_diffrn_reflns_limit_h_min -7
_diffrn_reflns_limit_k_max 7
_diffrn_reflns_limit_k_min -6
_diffrn_reflns_limit_l_max 33
_diffrn_reflns_limit_l_min -35
_diffrn_reflns_number 7248
_diffrn_reflns_point_group_measured_fraction_full 0.955
_diffrn_reflns_point_group_measured_fraction_max 0.941
_diffrn_reflns_theta_full 67.679
_diffrn_reflns_theta_max 77.561
_diffrn_reflns_theta_min 3.176
_diffrn_source 'Enhance (Cu) X-ray Source'
_exptl_absorpt_coefficient_mu 0.607
_exptl_absorpt_correction_T_max 1.00000
_exptl_absorpt_correction_T_min 0.87996
_exptl_absorpt_correction_type multi-scan
_exptl_absorpt_process_details
;
CrysAlisPro, Agilent Technologies,
Version 1.171.36.21 (release 14-08-2012 CrysAlis171 .NET)
(compiled Sep 14 2012,17:21:16)
Empirical absorption correction using spherical harmonics,
 implemented in SCALE3 ABSPACK scaling algorithm.
;
_exptl_crystal_colour colourless
_exptl_crystal_colour_primary colourless
_exptl_crystal_density_diffrn 1.252
_exptl_crystal_description block
_exptl_crystal_F_000 632
_exptl_crystal_size_max 0.2
_exptl_crystal_size_mid 0.2
_exptl_crystal_size_min 0.03
_refine_diff_density_max 0.185
_refine_diff_density_min -0.159
_refine_diff_density_rms 0.033
_refine_ls_abs_structure_details
;
 Flack x determined using 1357 quotients [(I+)-(I-)]/[(I+)+(I-)]
 (Parsons and Flack (2004), Acta Cryst. A60, s61).

Flack parameter (From Shelx 2013/4)
Flack x =   0.203(298) by hole-in-one fit to all intensities
            0.015(132) from 1357 selected quotients (Parsons' method)

Hooft y parameter (From Olex2)          0.07(12)

;
_refine_ls_abs_structure_Flack 0.01(13)
_refine_ls_extinction_method none
_refine_ls_goodness_of_fit_ref 1.044
_refine_ls_hydrogen_treatment mixed
_refine_ls_matrix_type full
_refine_ls_number_parameters 202
_refine_ls_number_reflns 3120
_refine_ls_number_restraints 1
_refine_ls_restrained_S_all 1.044
_refine_ls_R_factor_all 0.0321
_refine_ls_R_factor_gt 0.0309
_refine_ls_shift/su_max 0.000
_refine_ls_shift/su_mean 0.000
_refine_ls_structure_factor_coef Fsqd
_refine_ls_weighting_details
;
 w=1/[\s^2^(Fo^2^)+(0.0465P)^2^+0.2270P]
 where P=(Fo^2^+2Fc^2^)/3
;
_refine_ls_weighting_scheme calc
_refine_ls_wR_factor_gt 0.0820
_refine_ls_wR_factor_ref 0.0833
_reflns_Friedel_coverage 0.856
_reflns_Friedel_fraction_full 0.908
_reflns_Friedel_fraction_max 0.887
_reflns_number_gt 3023
_reflns_number_total 3120
_reflns_threshold_expression 'I > 2\s(I)'
_cod_data_source_file c4ob02311k2.cif
_cod_data_source_block mp5
_cod_depositor_comments 'Adding full bibliography for 7154254--7154256.cif.'
_cod_database_code 7154254
_chemical_oxdiff_formula 'C20 H20 N2 O2'
_reflns_odcompleteness_completeness 99.95
_reflns_odcompleteness_iscentric 1
_reflns_odcompleteness_theta 75.12
_olex2_refinement_description
;
1. Fixed Uiso
 At 1.2 times of:
  All C(H) groups, All C(H,H) groups
 At 1.5 times of:
  All N(H) groups
2.a Ternary CH refined with riding coordinates:
 C9(H9)
2.b Secondary CH2 refined with riding coordinates:
 C7(H7A,H7B), C8(H8A,H8B), C12(H12A,H12B), C13(H13A,H13B), C14(H14A,H14B)
2.c Aromatic/amide H refined with riding coordinates:
 C1(H1), C2(H2), C3(H3), C4(H4), C5(H5), C16(H16), C17(H17), C18(H18),
 C19(H19), C20(H20)
;
_shelx_space_group_comment
;
The symmetry employed for this shelxl refinement is uniquely defined
by the following loop, which should always be used as a source of
symmetry information in preference to the above space-group names.
They are only intended as comments.
;
_shelxl_version_number 2013-2

loop_
_space_group_symop_operation_xyz
'x, y, z'
'-x, -y, z+1/2'
'-x+1/2, y, z+1/2'
'x+1/2, -y, z'

loop_
_atom_site_label
_atom_site_type_symbol
_atom_site_fract_x
_atom_site_fract_y
_atom_site_fract_z
_atom_site_U_iso_or_equiv
_atom_site_adp_type
_atom_site_occupancy
_atom_site_site_symmetry_order
_atom_site_calc_flag
_atom_site_refinement_flags_posn
_atom_site_refinement_flags_adp
C1 C 0.0343(2) 0.8788(3) 0.12837(7) 0.0235(4) Uani 1 1 d . .
H1 H 0.0722 0.9541 0.1555 0.028 Uiso 1 1 calc R U
C2 C -0.0686(2) 0.9821(3) 0.09977(8) 0.0267(4) Uani 1 1 d . .
H2 H -0.1002 1.1273 0.1075 0.032 Uiso 1 1 calc R U
C3 C -0.1250(2) 0.8742(4) 0.06007(8) 0.0300(5) Uani 1 1 d . .
H3 H -0.1974 0.9430 0.0411 0.036 Uiso 1 1 calc R U
C4 C -0.0749(2) 0.6648(4) 0.04821(7) 0.0294(4) Uani 1 1 d . .
H4 H -0.1112 0.5921 0.0205 0.035 Uiso 1 1 calc R U
C5 C 0.0278(2) 0.5610(3) 0.07660(7) 0.0248(4) Uani 1 1 d . .
H5 H 0.0614 0.4177 0.0681 0.030 Uiso 1 1 calc R U
C6 C 0.0822(2) 0.6661(3) 0.11763(6) 0.0210(4) Uani 1 1 d . .
C7 C 0.1847(2) 0.5485(4) 0.15115(7) 0.0255(4) Uani 1 1 d . .
H7A H 0.2643 0.6496 0.1599 0.031 Uiso 1 1 calc R U
H7B H 0.2267 0.4188 0.1346 0.031 Uiso 1 1 calc R U
C8 C 0.1070(2) 0.4719(3) 0.19683(7) 0.0203(4) Uani 1 1 d . .
H8A H 0.0608 0.6013 0.2123 0.024 Uiso 1 1 calc R U
H8B H 0.0302 0.3662 0.1879 0.024 Uiso 1 1 calc R U
C9 C 0.2078(2) 0.3614(3) 0.23296(6) 0.0188(4) Uani 1 1 d . .
H9 H 0.2915 0.4627 0.2381 0.023 Uiso 1 1 calc R U
N9 N 0.26364(17) 0.1529(3) 0.21389(6) 0.0212(3) Uani 1 1 d . .
H9A H 0.313(3) 0.176(5) 0.1858(10) 0.032 Uiso 1 1 d . U
C10 C 0.13259(19) 0.3291(3) 0.28169(7) 0.0194(4) Uani 1 1 d . .
O10 O 0.05142(16) 0.4735(2) 0.29693(5) 0.0264(3) Uani 1 1 d . .
N11 N 0.16514(16) 0.1454(3) 0.30680(6) 0.0197(3) Uani 1 1 d . .
C12 C 0.2577(2) -0.0345(3) 0.28963(7) 0.0216(4) Uani 1 1 d . .
H12A H 0.1971 -0.1579 0.2778 0.026 Uiso 1 1 calc R U
H12B H 0.3171 -0.0905 0.3166 0.026 Uiso 1 1 calc R U
C13 C 0.3547(2) 0.0444(3) 0.24969(7) 0.0225(4) Uani 1 1 d . .
H13A H 0.4269 0.1498 0.2624 0.027 Uiso 1 1 calc R U
H13B H 0.4061 -0.0824 0.2351 0.027 Uiso 1 1 calc R U
C14 C 0.1061(2) 0.1148(3) 0.35524(7) 0.0229(4) Uani 1 1 d . .
H14A H 0.0661 -0.0364 0.3581 0.027 Uiso 1 1 calc R U
H14B H 0.0267 0.2214 0.3605 0.027 Uiso 1 1 calc R U
C15 C 0.2208(2) 0.1488(3) 0.39329(7) 0.0223(4) Uani 1 1 d . .
C16 C 0.2598(2) -0.0207(3) 0.42410(7) 0.0252(4) Uani 1 1 d . .
H16 H 0.2145 -0.1611 0.4214 0.030 Uiso 1 1 calc R U
C17 C 0.3647(2) 0.0128(4) 0.45903(7) 0.0291(5) Uani 1 1 d . .
H17 H 0.3903 -0.1043 0.4801 0.035 Uiso 1 1 calc R U
C18 C 0.4318(2) 0.2161(4) 0.46304(8) 0.0308(5) Uani 1 1 d . .
H18 H 0.5026 0.2394 0.4872 0.037 Uiso 1 1 calc R U
C19 C 0.3955(3) 0.3864(4) 0.43172(9) 0.0343(5) Uani 1 1 d . .
H19 H 0.4421 0.5258 0.4342 0.041 Uiso 1 1 calc R U
C20 C 0.2905(2) 0.3522(4) 0.39674(8) 0.0306(5) Uani 1 1 d . .
H20 H 0.2663 0.4682 0.3752 0.037 Uiso 1 1 calc R U

loop_
_atom_site_aniso_label
_atom_site_aniso_U_11
_atom_site_aniso_U_22
_atom_site_aniso_U_33
_atom_site_aniso_U_23
_atom_site_aniso_U_13
_atom_site_aniso_U_12
C1 0.0237(9) 0.0257(10) 0.0211(9) 0.0003(8) 0.0028(7) -0.0034(7)
C2 0.0261(9) 0.0244(10) 0.0296(11) 0.0052(8) 0.0081(8) 0.0041(8)
C3 0.0244(9) 0.0412(12) 0.0246(10) 0.0130(9) 0.0013(8) 0.0032(8)
C4 0.0297(10) 0.0400(12) 0.0186(9) -0.0014(8) -0.0001(7) -0.0063(9)
C5 0.0283(10) 0.0228(9) 0.0233(10) 0.0007(8) 0.0060(8) -0.0009(8)
C6 0.0197(9) 0.0237(9) 0.0194(9) 0.0034(7) 0.0041(6) -0.0013(7)
C7 0.0211(9) 0.0327(11) 0.0226(9) 0.0075(8) 0.0031(7) 0.0032(8)
C8 0.0180(8) 0.0214(9) 0.0215(9) 0.0020(7) 0.0006(6) 0.0006(7)
C9 0.0182(8) 0.0190(8) 0.0191(9) -0.0006(7) 0.0008(6) 0.0008(7)
N9 0.0220(7) 0.0232(8) 0.0184(7) -0.0007(7) 0.0004(6) 0.0046(6)
C10 0.0174(8) 0.0204(9) 0.0203(9) -0.0010(7) -0.0017(6) -0.0014(7)
O10 0.0301(8) 0.0252(7) 0.0238(7) 0.0010(6) 0.0048(5) 0.0084(6)
N11 0.0178(7) 0.0218(8) 0.0195(8) 0.0008(6) -0.0006(6) -0.0002(6)
C12 0.0204(9) 0.0198(8) 0.0245(9) -0.0006(7) -0.0035(7) 0.0017(7)
C13 0.0207(9) 0.0226(9) 0.0241(9) -0.0011(8) -0.0012(7) 0.0044(8)
C14 0.0202(9) 0.0273(10) 0.0211(9) 0.0048(8) 0.0005(7) -0.0007(7)
C15 0.0204(9) 0.0299(10) 0.0166(8) 0.0004(7) 0.0014(6) 0.0016(8)
C16 0.0231(9) 0.0293(10) 0.0231(10) 0.0025(8) 0.0033(7) 0.0021(8)
C17 0.0283(10) 0.0388(12) 0.0201(9) 0.0029(9) 0.0003(7) 0.0098(9)
C18 0.0269(10) 0.0443(12) 0.0212(9) -0.0068(9) -0.0038(7) 0.0061(9)
C19 0.0382(12) 0.0326(11) 0.0320(11) -0.0053(10) -0.0075(9) -0.0043(9)
C20 0.0372(11) 0.0274(11) 0.0273(10) 0.0017(9) -0.0073(9) 0.0002(9)

loop_
_atom_type_symbol
_atom_type_description
_atom_type_scat_dispersion_real
_atom_type_scat_dispersion_imag
_atom_type_scat_source
C C 0.0181 0.0091 'International Tables Vol C Tables 4.2.6.8 and 6.1.1.4'
H H 0.0000 0.0000 'International Tables Vol C Tables 4.2.6.8 and 6.1.1.4'
N N 0.0311 0.0180 'International Tables Vol C Tables 4.2.6.8 and 6.1.1.4'
O O 0.0492 0.0322 'International Tables Vol C Tables 4.2.6.8 and 6.1.1.4'

loop_
_geom_angle_atom_site_label_1
_geom_angle_atom_site_label_2
_geom_angle_atom_site_label_3
_geom_angle
C2 C1 H1 119.6
C2 C1 C6 120.73(19)
C6 C1 H1 119.6
C1 C2 H2 119.9
C3 C2 C1 120.30(19)
C3 C2 H2 119.9
C2 C3 H3 120.3
C2 C3 C4 119.5(2)
C4 C3 H3 120.3
C3 C4 H4 119.8
C3 C4 C5 120.5(2)
C5 C4 H4 119.8
C4 C5 H5 119.8
C4 C5 C6 120.43(19)
C6 C5 H5 119.8
C1 C6 C5 118.56(19)
C1 C6 C7 120.21(18)
C5 C6 C7 121.15(19)
C6 C7 H7A 109.4
C6 C7 H7B 109.4
C6 C7 C8 110.97(15)
H7A C7 H7B 108.0
C8 C7 H7A 109.4
C8 C7 H7B 109.4
C7 C8 H8A 109.0
C7 C8 H8B 109.0
H8A C8 H8B 107.8
C9 C8 C7 112.93(15)
C9 C8 H8A 109.0
C9 C8 H8B 109.0
C8 C9 H9 107.7
C8 C9 C10 110.94(15)
N9 C9 C8 110.80(15)
N9 C9 H9 107.7
N9 C9 C10 111.82(15)
C10 C9 H9 107.7
C9 N9 H9A 111.0(18)
C9 N9 C13 110.13(15)
C13 N9 H9A 111.0(18)
O10 C10 C9 119.53(17)
O10 C10 N11 122.98(18)
N11 C10 C9 117.42(16)
C10 N11 C12 125.03(16)
C10 N11 C14 119.80(16)
C12 N11 C14 115.17(15)
N11 C12 H12A 109.5
N11 C12 H12B 109.5
N11 C12 C13 110.86(15)
H12A C12 H12B 108.1
C13 C12 H12A 109.5
C13 C12 H12B 109.5
N9 C13 C12 107.37(15)
N9 C13 H13A 110.2
N9 C13 H13B 110.2
C12 C13 H13A 110.2
C12 C13 H13B 110.2
H13A C13 H13B 108.5
N11 C14 H14A 109.4
N11 C14 H14B 109.4
N11 C14 C15 111.22(15)
H14A C14 H14B 108.0
C15 C14 H14A 109.4
C15 C14 H14B 109.4
C16 C15 C14 121.10(18)
C16 C15 C20 119.27(18)
C20 C15 C14 119.62(17)
C15 C16 H16 119.7
C15 C16 C17 120.6(2)
C17 C16 H16 119.7
C16 C17 H17 119.9
C18 C17 C16 120.1(2)
C18 C17 H17 119.9
C17 C18 H18 120.1
C17 C18 C19 119.9(2)
C19 C18 H18 120.1
C18 C19 H19 120.1
C18 C19 C20 119.9(2)
C20 C19 H19 120.1
C15 C20 C19 120.3(2)
C15 C20 H20 119.9
C19 C20 H20 119.9

loop_
_geom_bond_atom_site_label_1
_geom_bond_atom_site_label_2
_geom_bond_distance
C1 H1 0.9500
C1 C2 1.391(3)
C1 C6 1.392(3)
C2 H2 0.9500
C2 C3 1.386(3)
C3 H3 0.9500
C3 C4 1.388(3)
C4 H4 0.9500
C4 C5 1.389(3)
C5 H5 0.9500
C5 C6 1.401(3)
C6 C7 1.510(3)
C7 H7A 0.9900
C7 H7B 0.9900
C7 C8 1.533(3)
C8 H8A 0.9900
C8 H8B 0.9900
C8 C9 1.528(3)
C9 H9 1.0000
C9 N9 1.462(2)
C9 C10 1.538(3)
N9 H9A 0.92(3)
N9 C13 1.462(2)
C10 O10 1.229(2)
C10 N11 1.346(3)
N11 C12 1.466(2)
N11 C14 1.467(2)
C12 H12A 0.9900
C12 H12B 0.9900
C12 C13 1.508(3)
C13 H13A 0.9900
C13 H13B 0.9900
C14 H14A 0.9900
C14 H14B 0.9900
C14 C15 1.516(3)
C15 C16 1.384(3)
C15 C20 1.392(3)
C16 H16 0.9500
C16 C17 1.391(3)
C17 H17 0.9500
C17 C18 1.382(3)
C18 H18 0.9500
C18 C19 1.390(3)
C19 H19 0.9500
C19 C20 1.394(3)
C20 H20 0.9500
